data_7044150
loop_
_publ_author_name
'Schneider, Joerg J.'
'Wombacher, Tobias'
'Goddard, Richard'
'Lehmann, Christian W.'

_publ_section_title
;
 Bowl shaped deformation in a planar aromatic polycycle upon reduction. Li
 and Na separated dianions of the aromatic polycycle
 5,6:11,12-di-o-phenylene-tetracene
;
_journal_name_full 'Dalton Trans.'
_journal_paper_doi 10.1039/C7DT03039H
_journal_year 2017
_chemical_compound_source dimethoxyethane
_chemical_formula_moiety '(C30 H16), 2(C12 H30 Na O6)'
_chemical_formula_sum 'C54 H62.5 Na2 O12'
_chemical_formula_weight 949.52
_chemical_name_systematic '5,6:11,12-di-o-phenylenetetracene di(tris(dimethoxyethane)sodium)'
_chemical_properties_physical ', Air-sensitive,Moisture-sensitive,Heat-sensitive,Oxygen-sensitive'
_space_group_crystal_system triclinic
_space_group_IT_number 2
_space_group_name_Hall '-P 1'
_space_group_name_H-M_alt 'P -1'
_symmetry_space_group_name_Hall '-P 1'
_symmetry_space_group_name_H-M 'P -1'
_atom_sites_solution_hydrogens geom
_atom_sites_solution_primary direct
_atom_sites_solution_secondary difmap
_audit_block_code DOPT/Na/DME/10011/100K
_audit_creation_date 2016-04-28
_audit_creation_method SHELXL-2014/7
_audit_update_record
;
2017-07-06 deposited with the CCDC.
2017-09-07 downloaded from the CCDC.
;
_cell_angle_alpha 67.147(4)
_cell_angle_beta 89.198(4)
_cell_angle_gamma 88.091(4)
_cell_formula_units_Z 4
_cell_length_a 13.369(3)
_cell_length_b 18.451(4)
_cell_length_c 23.373(5)
_cell_measurement_reflns_used 9968
_cell_measurement_temperature 100(2)
_cell_measurement_theta_max 31.1753
_cell_measurement_theta_min 2.3375
_cell_volume 5310(2)
_computing_cell_refinement 'SAINT software (Bruker AXS, 2004)'
_computing_data_collection 'APEX2 (Bruker AXS, 2005-2013)'
_computing_data_reduction 'SAINT software (Bruker AXS, 2004)'
_computing_molecular_graphics 'DIAMOND (Crystal Impact GbR, 1997-2014)'
_computing_structure_refinement 'SHELXL (G. M. Sheldrick, 2015)'
_computing_structure_solution 'SHELXS (G. M. Sheldrick, 2015)'
_diffrn_ambient_temperature 100(2)
_diffrn_detector_area_resol_mean 66.67
_diffrn_measured_fraction_theta_full 0.999
_diffrn_measured_fraction_theta_max 0.925
_diffrn_measurement_device_type 'Bruker-AXS Kappa Mach3 APEX-II'
_diffrn_measurement_method 'CCD \f- and \w-scans'
_diffrn_radiation_monochromator 'Incoatec Helios mirrors'
_diffrn_radiation_source I\mS
_diffrn_radiation_type Mo-K\a
_diffrn_radiation_wavelength 0.71073
_diffrn_reflns_av_R_equivalents 0.1154
_diffrn_reflns_av_unetI/netI 0.0813
_diffrn_reflns_Laue_measured_fraction_full 0.999
_diffrn_reflns_Laue_measured_fraction_max 0.925
_diffrn_reflns_limit_h_max 14
_diffrn_reflns_limit_h_min -14
_diffrn_reflns_limit_k_max 20
_diffrn_reflns_limit_k_min -20
_diffrn_reflns_limit_l_max 25
_diffrn_reflns_limit_l_min -25
_diffrn_reflns_number 82300
_diffrn_reflns_point_group_measured_fraction_full 0.999
_diffrn_reflns_point_group_measured_fraction_max 0.925
_diffrn_reflns_theta_full 23.256
_diffrn_reflns_theta_max 23.256
_diffrn_reflns_theta_min 1.524
_diffrn_source 'Incoatec I\mS microfocus X-ray source'
_exptl_absorpt_coefficient_mu 0.097
_exptl_absorpt_correction_T_max 1.00000
_exptl_absorpt_correction_T_min 0.71210
_exptl_absorpt_correction_type multi-scan
_exptl_absorpt_process_details 'SADABS (Bruker AXS, 2012)'
_exptl_crystal_colour dark-red
_exptl_crystal_density_diffrn 1.188
_exptl_crystal_description prism
_exptl_crystal_F_000 2018
_exptl_crystal_size_max 0.441
_exptl_crystal_size_mid 0.166
_exptl_crystal_size_min 0.083
_refine_diff_density_max 0.753
_refine_diff_density_min -0.378
_refine_diff_density_rms 0.091
_refine_ls_extinction_method none
_refine_ls_goodness_of_fit_ref 1.195
_refine_ls_hydrogen_treatment constr
_refine_ls_matrix_type full
_refine_ls_number_parameters 1497
_refine_ls_number_reflns 15223
_refine_ls_number_restraints 324
_refine_ls_restrained_S_all 1.199
_refine_ls_R_factor_all 0.1401
_refine_ls_R_factor_gt 0.1004
_refine_ls_shift/su_max 0.000
_refine_ls_shift/su_mean 0.000
_refine_ls_structure_factor_coef Fsqd
_refine_ls_weighting_details 'w=1/[\s^2^(Fo^2^)+(0.1571P)^2^+4.8063P] where P=(Fo^2^+2Fc^2^)/3'
_refine_ls_weighting_scheme calc
_refine_ls_wR_factor_gt 0.2757
_refine_ls_wR_factor_ref 0.3029
_reflns_Friedel_coverage 0.000
_reflns_number_gt 10180
_reflns_number_total 15223
_reflns_threshold_expression 'I > 2\s(I)'
_cod_data_source_file c7dt03039h2.cif
_cod_data_source_block 2
_cod_original_formula_sum 'C54 H62.50 Na2 O12'
_cod_database_code 7044150
_shelx_shelxl_version_number 2014/7
_shelx_space_group_comment
;
The symmetry employed for this shelxl refinement is uniquely defined
by the following loop, which should always be used as a source of
symmetry information in preference to the above space-group names.
They are only intended as comments.
;
_shelx_estimated_absorpt_t_min 0.959
_shelx_estimated_absorpt_t_max 0.992

loop_
_space_group_symop_operation_xyz
'x, y, z'
'-x, -y, -z'

loop_
_atom_site_label
_atom_site_type_symbol
_atom_site_fract_x
_atom_site_fract_y
_atom_site_fract_z
_atom_site_U_iso_or_equiv
_atom_site_adp_type
_atom_site_occupancy
_atom_site_site_symmetry_order
_atom_site_calc_flag
_atom_site_refinement_flags_posn
_atom_site_refinement_flags_adp
_atom_site_refinement_flags_occupancy
_atom_site_disorder_assembly
_atom_site_disorder_group
C1 C 0.6754(4) 0.3287(3) 0.5096(2) 0.0212(12) Uani 1 1 d . . . . .
C2 C 0.5793(4) 0.2955(3) 0.5090(2) 0.0241(12) Uani 1 1 d . . . . .
C3 C 0.5776(4) 0.2197(3) 0.5026(2) 0.0249(13) Uani 1 1 d . . . . .
C4 C 0.6700(4) 0.1781(3) 0.5019(2) 0.0240(12) Uani 1 1 d . . . . .
C5 C 0.7596(4) 0.2149(3) 0.4997(2) 0.0200(12) Uani 1 1 d . . . . .
C6 C 0.7622(4) 0.2886(3) 0.5029(2) 0.0202(12) Uani 1 1 d . . . . .
C7 C 0.8513(4) 0.3201(3) 0.5114(2) 0.0234(12) Uani 1 1 d . . . . .
C8 C 0.8201(4) 0.3879(3) 0.5238(2) 0.0263(13) Uani 1 1 d . . . . .
C9 C 0.8709(4) 0.4441(3) 0.5368(2) 0.0293(13) Uani 1 1 d . . . . .
H9 H 0.9420 0.4420 0.5373 0.035 Uiso 1 1 calc R U . . .
C10 C 0.8207(5) 0.5025(3) 0.5491(2) 0.0367(15) Uani 1 1 d . . . . .
H10 H 0.8575 0.5399 0.5582 0.044 Uiso 1 1 calc R U . . .
C11 C 0.7168(5) 0.5078(3) 0.5483(2) 0.0309(14) Uani 1 1 d . . . . .
H11 H 0.6834 0.5484 0.5572 0.037 Uiso 1 1 calc R U . . .
C12 C 0.6616(5) 0.4549(3) 0.5346(2) 0.0304(14) Uani 1 1 d . . . . .
H12 H 0.5907 0.4600 0.5333 0.036 Uiso 1 1 calc R U . . .
C13 C 0.7099(4) 0.3930(3) 0.5226(2) 0.0223(12) Uani 1 1 d . . . . .
C14 C 0.8444(4) 0.1664(3) 0.5073(2) 0.0245(12) Uani 1 1 d . . . . .
C15 C 0.8075(4) 0.0909(3) 0.5171(2) 0.0235(12) Uani 1 1 d . . . . .
C16 C 0.8524(4) 0.0165(3) 0.5323(2) 0.0284(13) Uani 1 1 d . . . . .
H16 H 0.9232 0.0107 0.5360 0.034 Uiso 1 1 calc R U . . .
C17 C 0.7970(4) -0.0485(3) 0.5420(3) 0.0312(14) Uani 1 1 d . . . . .
H17 H 0.8297 -0.0984 0.5521 0.037 Uiso 1 1 calc R U . . .
C18 C 0.6930(5) -0.0417(4) 0.5371(3) 0.0382(15) Uani 1 1 d . . . . .
H18 H 0.6552 -0.0869 0.5434 0.046 Uiso 1 1 calc R U . . .
C19 C 0.6457(4) 0.0296(3) 0.5234(3) 0.0314(14) Uani 1 1 d . . . . .
H19 H 0.5747 0.0330 0.5210 0.038 Uiso 1 1 calc R U . . .
C20 C 0.6984(4) 0.0980(3) 0.5126(2) 0.0242(12) Uani 1 1 d . . . . .
C21 C 0.4881(4) 0.3298(4) 0.5154(2) 0.0300(13) Uani 1 1 d . . . . .
H21 H 0.4883 0.3782 0.5209 0.036 Uiso 1 1 calc R U . . .
C22 C 0.3980(4) 0.2977(4) 0.5140(3) 0.0351(15) Uani 1 1 d . . . . .
H22 H 0.3375 0.3223 0.5200 0.042 Uiso 1 1 calc R U . . .
C23 C 0.3960(4) 0.2287(4) 0.5038(3) 0.0385(16) Uani 1 1 d . . . . .
H23 H 0.3337 0.2076 0.5001 0.046 Uiso 1 1 calc R U . . .
C24 C 0.4839(4) 0.1908(4) 0.4989(3) 0.0305(13) Uani 1 1 d . . . . .
H24 H 0.4807 0.1429 0.4927 0.037 Uiso 1 1 calc R U . . .
C25 C 0.9432(4) 0.2754(3) 0.5157(2) 0.0275(13) Uani 1 1 d . . . . .
C26 C 0.9397(4) 0.1969(3) 0.5136(2) 0.0269(13) Uani 1 1 d . . . . .
C27 C 1.0294(4) 0.1538(4) 0.5210(3) 0.0355(15) Uani 1 1 d . . . . .
H27 H 1.0283 0.1034 0.5189 0.043 Uiso 1 1 calc R U . . .
C28 C 1.1185(4) 0.1803(4) 0.5312(3) 0.0420(16) Uani 1 1 d . . . . .
H28 H 1.1776 0.1483 0.5367 0.050 Uiso 1 1 calc R U . . .
C29 C 1.1230(5) 0.2533(4) 0.5336(3) 0.0466(18) Uani 1 1 d . . . . .
H29 H 1.1850 0.2717 0.5413 0.056 Uiso 1 1 calc R U . . .
C30 C 1.0362(4) 0.3005(4) 0.5247(3) 0.0343(15) Uani 1 1 d . . . . .
H30 H 1.0409 0.3517 0.5248 0.041 Uiso 1 1 calc R U . . .
C31 C 0.7415(4) 0.2885(3) -0.0087(2) 0.0183(11) Uani 1 1 d . . . . .
C32 C 0.7422(4) 0.2107(3) -0.0040(2) 0.0193(12) Uani 1 1 d . . . . .
C33 C 0.8293(4) 0.1660(3) 0.0031(2) 0.0188(11) Uani 1 1 d . . . . .
C34 C 0.9235(4) 0.2023(3) -0.0001(2) 0.0223(12) Uani 1 1 d . . . . .
C35 C 0.9232(4) 0.2850(3) -0.0081(2) 0.0219(12) Uani 1 1 d . . . . .
C36 C 0.8301(4) 0.3256(3) -0.0080(2) 0.0211(12) Uani 1 1 d . . . . .
C37 C 0.7986(4) 0.3949(3) 0.0028(2) 0.0199(12) Uani 1 1 d . . . . .
C38 C 0.8509(4) 0.4536(3) 0.0124(2) 0.0251(12) Uani 1 1 d . . . . .
H38 H 0.9216 0.4550 0.0074 0.030 Uiso 1 1 calc R U . . .
C39 C 0.8021(4) 0.5091(3) 0.0288(2) 0.0289(13) Uani 1 1 d . . . . .
H39 H 0.8390 0.5484 0.0353 0.035 Uiso 1 1 calc R U . . .
C40 C 0.6988(4) 0.5083(3) 0.0360(2) 0.0258(13) Uani 1 1 d . . . . .
H40 H 0.6656 0.5464 0.0481 0.031 Uiso 1 1 calc R U . . .
C41 C 0.6439(4) 0.4523(3) 0.0256(2) 0.0240(12) Uani 1 1 d . . . . .
H41 H 0.5732 0.4532 0.0304 0.029 Uiso 1 1 calc R U . . .
C42 C 0.6891(4) 0.3952(3) 0.0086(2) 0.0184(11) Uani 1 1 d . . . . .
C43 C 0.6549(4) 0.3277(3) -0.0001(2) 0.0200(12) Uani 1 1 d . . . . .
C44 C 0.6536(4) 0.1689(3) 0.0064(2) 0.0197(12) Uani 1 1 d . . . . .
C45 C 0.6880(4) 0.0894(3) 0.0207(2) 0.0209(12) Uani 1 1 d . . . . .
C46 C 0.6388(4) 0.0178(3) 0.0389(2) 0.0282(13) Uani 1 1 d . . . . .
H46 H 0.5678 0.0179 0.0401 0.034 Uiso 1 1 calc R U . . .
C47 C 0.6922(4) -0.0526(3) 0.0549(2) 0.0284(13) Uani 1 1 d . . . . .
H47 H 0.6574 -0.1004 0.0673 0.034 Uiso 1 1 calc R U . . .
C48 C 0.7958(4) -0.0544(3) 0.0532(2) 0.0276(13) Uani 1 1 d . . . . .
H48 H 0.8312 -0.1035 0.0643 0.033 Uiso 1 1 calc R U . . .
C49 C 0.8481(4) 0.0137(3) 0.0355(2) 0.0242(12) Uani 1 1 d . . . . .
H49 H 0.9191 0.0115 0.0343 0.029 Uiso 1 1 calc R U . . .
C50 C 0.7966(4) 0.0869(3) 0.0191(2) 0.0198(12) Uani 1 1 d . . . . .
C51 C 0.5608(4) 0.2886(3) 0.0075(2) 0.0203(12) Uani 1 1 d . . . . .
C52 C 0.4708(4) 0.3229(3) 0.0156(2) 0.0280(13) Uani 1 1 d . . . . .
H52 H 0.4709 0.3752 0.0139 0.034 Uiso 1 1 calc R U . . .
C53 C 0.3812(4) 0.2850(3) 0.0259(2) 0.0284(13) Uani 1 1 d . . . . .
H53 H 0.3213 0.3101 0.0321 0.034 Uiso 1 1 calc R U . . .
C54 C 0.3808(4) 0.2097(4) 0.0269(3) 0.0344(15) Uani 1 1 d . . . . .
H54 H 0.3197 0.1827 0.0337 0.041 Uiso 1 1 calc R U . . .
C55 C 0.4683(4) 0.1732(3) 0.0183(2) 0.0247(13) Uani 1 1 d . . . . .
H55 H 0.4653 0.1218 0.0182 0.030 Uiso 1 1 calc R U . . .
C56 C 0.5612(4) 0.2087(3) 0.0097(2) 0.0209(12) Uani 1 1 d . . . . .
C57 C 1.0159(4) 0.3201(3) -0.0143(2) 0.0275(13) Uani 1 1 d . . . . .
H57 H 1.0172 0.3744 -0.0215 0.033 Uiso 1 1 calc R U . . .
C58 C 1.1057(4) 0.2792(3) -0.0105(3) 0.0280(13) Uani 1 1 d . . . . .
H58 H 1.1673 0.3053 -0.0153 0.034 Uiso 1 1 calc R U . . .
C59 C 1.1053(4) 0.1993(3) 0.0005(2) 0.0280(13) Uani 1 1 d . . . . .
H59 H 1.1666 0.1700 0.0050 0.034 Uiso 1 1 calc R U . . .
C60 C 1.0166(4) 0.1637(3) 0.0049(2) 0.0264(13) Uani 1 1 d . . . . .
H60 H 1.0179 0.1094 0.0116 0.032 Uiso 1 1 calc R U . . .
C65 C 0.8022(7) 0.3192(5) 0.7760(4) 0.067(2) Uani 1 1 d . . . . .
H65A H 0.7653 0.3612 0.7847 0.080 Uiso 1 1 calc R U . . .
H65B H 0.8604 0.3428 0.7494 0.080 Uiso 1 1 calc R U . . .
C66 C 0.8381(6) 0.2557(4) 0.8362(3) 0.0529(19) Uani 1 1 d . . . . .
H66A H 0.8818 0.2778 0.8588 0.064 Uiso 1 1 calc R U . . .
H66B H 0.7806 0.2311 0.8632 0.064 Uiso 1 1 calc R U . . .
C67 C 0.7081(7) 0.3420(5) 0.6867(3) 0.077(3) Uani 1 1 d . . . . .
H67A H 0.6719 0.3861 0.6920 0.116 Uiso 1 1 calc R U . . .
H67B H 0.6639 0.3169 0.6673 0.116 Uiso 1 1 calc R U . . .
H67C H 0.7668 0.3616 0.6602 0.116 Uiso 1 1 calc R U . . .
C68 C 0.9401(5) 0.1406(4) 0.8708(3) 0.0512(18) Uani 1 1 d . . . . .
H68A H 0.9893 0.1647 0.8881 0.077 Uiso 1 1 calc R U . . .
H68B H 0.9742 0.1019 0.8574 0.077 Uiso 1 1 calc R U . . .
H68C H 0.8901 0.1143 0.9025 0.077 Uiso 1 1 calc R U . . .
C72 C 0.9739(8) 0.1833(8) 0.6879(5) 0.106(4) Uani 1 1 d . . . . .
H72A H 1.0211 0.1645 0.6639 0.160 Uiso 1 1 calc R U . . .
H72B H 1.0079 0.1848 0.7243 0.160 Uiso 1 1 calc R U . . .
H72C H 0.9488 0.2363 0.6619 0.160 Uiso 1 1 calc R U . . .
C73 C 0.3057(6) 0.6068(5) 0.7128(3) 0.060(2) Uani 1 1 d . . . . .
H73A H 0.3635 0.6101 0.7376 0.073 Uiso 1 1 calc R U . . .
H73B H 0.2648 0.6561 0.7013 0.073 Uiso 1 1 calc R U . . .
C74 C 0.3419(6) 0.5962(4) 0.6550(3) 0.0520(19) Uani 1 1 d . . . . .
H74A H 0.2841 0.5942 0.6297 0.062 Uiso 1 1 calc R U . . .
H74B H 0.3833 0.6409 0.6297 0.062 Uiso 1 1 calc R U . . .
C75 C 0.2174(7) 0.5433(5) 0.8055(3) 0.072(2) Uani 1 1 d . . . . .
H75A H 0.2767 0.5437 0.8295 0.108 Uiso 1 1 calc R U . . .
H75B H 0.1788 0.4966 0.8286 0.108 Uiso 1 1 calc R U . . .
H75C H 0.1759 0.5907 0.7984 0.108 Uiso 1 1 calc R U . . .
C76 C 0.4452(5) 0.5128(4) 0.6235(3) 0.0508(18) Uani 1 1 d . . . . .
H76A H 0.3941 0.5143 0.5934 0.076 Uiso 1 1 calc R U . . .
H76B H 0.4804 0.4614 0.6387 0.076 Uiso 1 1 calc R U . . .
H76C H 0.4931 0.5542 0.6036 0.076 Uiso 1 1 calc R U . . .
C77 C 0.1701(8) 0.4115(7) 0.6215(3) 0.095(4) Uani 1 1 d . . . . .
H77A H 0.2069 0.4490 0.5859 0.114 Uiso 1 1 calc R U . . .
H77B H 0.1063 0.4007 0.6058 0.114 Uiso 1 1 calc R U . . .
C78 C 0.2298(8) 0.3377(7) 0.6490(5) 0.089(3) Uani 1 1 d . . . . .
H78A H 0.1888 0.2970 0.6798 0.107 Uiso 1 1 calc R U . . .
H78B H 0.2498 0.3188 0.6161 0.107 Uiso 1 1 calc R U . . .
C79 C 0.0810(7) 0.5111(6) 0.6451(4) 0.081(3) Uani 1 1 d . . . . .
H79A H 0.1033 0.5495 0.6050 0.122 Uiso 1 1 calc R U . . .
H79B H 0.0777 0.5357 0.6755 0.122 Uiso 1 1 calc R U . . .
H79C H 0.0146 0.4931 0.6405 0.122 Uiso 1 1 calc R U . . .
C80 C 0.3809(9) 0.2854(7) 0.6922(5) 0.106(4) Uani 1 1 d . . . . .
H80A H 0.3483 0.2363 0.7173 0.159 Uiso 1 1 calc R U . . .
H80B H 0.4353 0.2944 0.7161 0.159 Uiso 1 1 calc R U . . .
H80C H 0.4081 0.2816 0.6543 0.159 Uiso 1 1 calc R U . . .
C81 C 0.3680(5) 0.3284(4) 0.8689(3) 0.0478(18) Uani 1 1 d . . . . .
H81A H 0.3440 0.3674 0.8858 0.057 Uiso 1 1 calc R U . . .
H81B H 0.4168 0.2918 0.8985 0.057 Uiso 1 1 calc R U . . .
C82 C 0.2821(5) 0.2838(4) 0.8606(3) 0.0481(18) Uani 1 1 d . . . . .
H82A H 0.3060 0.2456 0.8429 0.058 Uiso 1 1 calc R U . . .
H82B H 0.2505 0.2544 0.9013 0.058 Uiso 1 1 calc R U . . .
C83 C 0.4968(6) 0.4119(6) 0.8156(4) 0.080(3) Uani 1 1 d . . . . .
H83A H 0.4738 0.4483 0.8347 0.120 Uiso 1 1 calc R U . . .
H83B H 0.5239 0.4419 0.7742 0.120 Uiso 1 1 calc R U . . .
H83C H 0.5491 0.3761 0.8414 0.120 Uiso 1 1 calc R U . . .
C84 C 0.1202(6) 0.3032(6) 0.8188(3) 0.072(3) Uani 1 1 d . . . . .
H84A H 0.1318 0.2598 0.8049 0.107 Uiso 1 1 calc R U . . .
H84B H 0.0742 0.3426 0.7900 0.107 Uiso 1 1 calc R U . . .
H84C H 0.0909 0.2829 0.8605 0.107 Uiso 1 1 calc R U . . .
C85 C 0.8812(6) 0.6961(5) 0.6273(3) 0.061(2) Uani 1 1 d . . . . .
H85A H 0.9313 0.6883 0.5985 0.073 Uiso 1 1 calc R U . . .
H85B H 0.8620 0.7528 0.6115 0.073 Uiso 1 1 calc R U . . .
C86 C 0.7916(5) 0.6499(4) 0.6292(3) 0.0485(18) Uani 1 1 d . . . . .
H86A H 0.7611 0.6684 0.5874 0.058 Uiso 1 1 calc R U . . .
H86B H 0.8112 0.5936 0.6420 0.058 Uiso 1 1 calc R U . . .
C87 C 1.0097(7) 0.7147(6) 0.6854(4) 0.089(3) Uani 1 1 d . . . . .
H87A H 1.0632 0.6984 0.6634 0.133 Uiso 1 1 calc R U . . .
H87B H 1.0314 0.7040 0.7279 0.133 Uiso 1 1 calc R U . . .
H87C H 0.9949 0.7712 0.6637 0.133 Uiso 1 1 calc R U . . .
C88 C 0.6292(6) 0.6277(6) 0.6681(4) 0.073(3) Uani 1 1 d . . . . .
H88A H 0.6011 0.6548 0.6264 0.109 Uiso 1 1 calc R U . . .
H88B H 0.5836 0.6352 0.6987 0.109 Uiso 1 1 calc R U . . .
H88C H 0.6379 0.5714 0.6771 0.109 Uiso 1 1 calc R U . . .
C89 C 0.6728(5) 0.5324(4) 0.8676(3) 0.0458(17) Uani 1 1 d . . . . .
H89A H 0.6116 0.5029 0.8849 0.055 Uiso 1 1 calc R U . . .
H89B H 0.7043 0.5451 0.9006 0.055 Uiso 1 1 calc R U . . .
C90 C 0.7432(5) 0.4837(4) 0.8470(3) 0.0470(18) Uani 1 1 d . . . . .
H90A H 0.7591 0.4334 0.8821 0.056 Uiso 1 1 calc R U . . .
H90B H 0.7123 0.4717 0.8136 0.056 Uiso 1 1 calc R U . . .
C91 C 0.5717(6) 0.6493(5) 0.8304(3) 0.064(2) Uani 1 1 d . . . . .
H91A H 0.5098 0.6200 0.8413 0.096 Uiso 1 1 calc R U . . .
H91B H 0.5599 0.6984 0.7941 0.096 Uiso 1 1 calc R U . . .
H91C H 0.5932 0.6615 0.8655 0.096 Uiso 1 1 calc R U . . .
C92 C 0.9116(6) 0.4786(5) 0.8170(4) 0.069(2) Uani 1 1 d . . . . .
H92A H 0.9264 0.4352 0.8567 0.103 Uiso 1 1 calc R U . . .
H92B H 0.9711 0.5105 0.8025 0.103 Uiso 1 1 calc R U . . .
H92C H 0.8929 0.4574 0.7863 0.103 Uiso 1 1 calc R U . . .
C93 C 0.7953(8) 0.8158(5) 0.7879(4) 0.076(3) Uani 1 1 d . . . . .
H93A H 0.7504 0.8506 0.8007 0.091 Uiso 1 1 calc R U . . .
H93B H 0.8503 0.8477 0.7627 0.091 Uiso 1 1 calc R U . . .
C94 C 0.8367(7) 0.7514(5) 0.8433(3) 0.065(2) Uani 1 1 d . . . . .
H94A H 0.8754 0.7735 0.8682 0.078 Uiso 1 1 calc R U . . .
H94B H 0.7815 0.7211 0.8694 0.078 Uiso 1 1 calc R U . . .
C95 C 0.6971(7) 0.8423(5) 0.6991(4) 0.075(2) Uani 1 1 d . . . . .
H95A H 0.6507 0.8754 0.7119 0.113 Uiso 1 1 calc R U . . .
H95B H 0.6605 0.8172 0.6760 0.113 Uiso 1 1 calc R U . . .
H95C H 0.7494 0.8748 0.6725 0.113 Uiso 1 1 calc R U . . .
C96 C 0.9517(7) 0.6429(5) 0.8746(3) 0.070(2) Uani 1 1 d . . . . .
H96A H 0.9922 0.6680 0.8960 0.106 Uiso 1 1 calc R U . . .
H96B H 0.9955 0.6116 0.8584 0.106 Uiso 1 1 calc R U . . .
H96C H 0.9037 0.6085 0.9039 0.106 Uiso 1 1 calc R U . . .
C97 C 0.7703(8) 0.1649(6) 0.3593(5) 0.084(3) Uani 0.9 1 d . U P . .
H97A H 0.7560 0.1812 0.3944 0.101 Uiso 0.9 1 calc R U P . .
H97B H 0.7937 0.2114 0.3238 0.101 Uiso 0.9 1 calc R U P . .
C98 C 0.8538(6) 0.0993(5) 0.3784(3) 0.057(2) Uani 1 1 d . U . . .
C99 C 0.5963(6) 0.1884(5) 0.3434(3) 0.060(2) Uani 1 1 d . U . . .
C100 C 0.9508(7) 0.0335(6) 0.3265(4) 0.074(2) Uani 1 1 d . U . . .
C101 C 0.9583(17) 0.0542(15) 0.2503(10) 0.078(6) Uani 0.4 1 d . U P . .
C102 C 0.6856(9) -0.0919(7) 0.3324(6) 0.064(3) Uani 0.7 1 d . U P . .
C103 C 0.5718(12) -0.0148(9) 0.3665(7) 0.075(4) Uani 0.6 1 d . U P . .
C104 C 0.8042(13) -0.0224(10) 0.1903(8) 0.101(5) Uani 0.7 1 d . U P . .
C105 C 0.6346(10) 0.2245(9) 0.1514(6) 0.079(4) Uani 0.7 1 d . U P . .
C107 C 0.768(2) 0.2775(15) 0.1768(12) 0.101(7) Uani 0.5 1 d . U P . .
C106 C 0.8316(19) 0.1021(16) 0.1447(11) 0.052(6) Uani 0.3 1 d . U P . .
C108 C 0.5294(17) 0.1191(16) 0.1745(10) 0.086(6) Uani 0.5 1 d . U P . .
C109 C 0.688(5) -0.078(4) 0.371(3) 0.105(19) Uani 0.2 1 d . U P . .
C110 C 0.5715(17) 0.0547(13) 0.3773(9) 0.042(5) Uani 0.3 1 d . U P . .
H11A H 0.5025 0.0650 0.3888 0.051 Uiso 0.3 1 calc R U P . .
H11B H 0.6144 0.0452 0.4139 0.051 Uiso 0.3 1 calc R U P . .
C111 C 0.726(2) -0.0868(17) 0.2737(13) 0.067(7) Uani 0.3 1 d . U P . .
H11C H 0.7693 -0.1340 0.2803 0.081 Uiso 0.3 1 calc R U P . .
H11D H 0.6704 -0.0867 0.2461 0.081 Uiso 0.3 1 calc R U P . .
C112 C 0.8694(17) 0.0385(15) 0.1684(10) 0.070(6) Uani 0.4 1 d . U P . .
C113 C 0.820(2) 0.2531(19) 0.1607(12) 0.082(7) Uani 0.4 1 d . U P . .
C114 C 0.573(2) 0.0559(17) 0.1697(12) 0.093(7) Uani 0.4 1 d . U P . .
C115 C 0.727(3) 0.222(2) 0.1382(16) 0.081(9) Uani 0.3 1 d . U P . .
C116 C 0.505(3) 0.026(3) 0.251(2) 0.069(11) Uani 0.2 1 d . U P . .
C117 C 0.527(3) -0.009(3) 0.315(2) 0.067(11) Uani 0.2 1 d . U P . .
C118 C 0.870(2) 0.1879(17) 0.1600(13) 0.070(7) Uani 0.3 1 d . U P . .
C119 C 0.665(3) 0.263(2) 0.1710(19) 0.092(10) Uani 0.3 1 d . U P . .
C120 C 0.546(2) 0.1784(16) 0.1700(12) 0.073(6) Uani 0.4 1 d . U P . .
Na1 Na 0.28814(19) 0.42756(14) 0.73274(10) 0.0426(6) Uani 1 1 d . . . . .
Na2 Na 0.79644(19) 0.65791(14) 0.76153(10) 0.0437(6) Uani 1 1 d . . . . .
Na3 Na 0.76732(17) 0.15307(13) 0.77234(9) 0.0349(6) Uani 1 1 d . . . . .
Na4 Na 0.7261(2) 0.09143(15) 0.26756(10) 0.0465(7) Uani 1 1 d . . . . .
O1 O 0.2474(4) 0.5415(3) 0.74796(19) 0.0525(12) Uani 1 1 d . . . . .
O2 O 0.3994(3) 0.5248(3) 0.67360(19) 0.0459(12) Uani 1 1 d . . . . .
O3 O 0.1493(4) 0.4463(4) 0.6658(2) 0.0674(15) Uani 1 1 d . . . . .
O4 O 0.3107(5) 0.3483(3) 0.6764(2) 0.0726(17) Uani 1 1 d . . . . .
O5 O 0.4143(3) 0.3672(3) 0.81028(19) 0.0537(13) Uani 1 1 d . . . . .
O6 O 0.2112(3) 0.3379(3) 0.82003(19) 0.0521(13) Uani 1 1 d . . . . .
O7 O 0.7413(4) 0.7837(3) 0.7521(2) 0.0583(13) Uani 1 1 d . . . . .
O8 O 0.8993(4) 0.7014(3) 0.82494(19) 0.0549(13) Uani 1 1 d . . . . .
O9 O 0.9241(3) 0.6729(3) 0.68710(19) 0.0542(13) Uani 1 1 d . . . . .
O10 O 0.7228(3) 0.6590(3) 0.67123(18) 0.0457(11) Uani 1 1 d . . . . .
O11 O 0.6478(4) 0.6028(3) 0.81617(18) 0.0496(12) Uani 1 1 d . . . . .
O12 O 0.8319(3) 0.5258(3) 0.8249(2) 0.0481(12) Uani 1 1 d . . . . .
O13 O 0.7392(4) 0.2868(3) 0.7451(2) 0.0578(13) Uani 1 1 d . . . . .
O14 O 0.8924(4) 0.1994(3) 0.81934(19) 0.0492(12) Uani 1 1 d . . . . .
O15 O 0.6826(4) 0.1282(4) 0.6979(2) 0.0818(19) Uani 1 1 d . . . . .
O16 O 0.8905(4) 0.1304(4) 0.7081(2) 0.0712(16) Uani 1 1 d . . . . .
O19A O 0.8700(18) 0.0838(9) 0.3208(10) 0.049(5) Uani 0.6 1 d . U P . .
O19B O 0.879(2) 0.1068(14) 0.3191(13) 0.036(5) Uani 0.4 1 d . U P . .
O20A O 0.6806(6) 0.1379(4) 0.3423(3) 0.0575(18) Uani 0.7 1 d . U P . .
O20B O 0.6030(11) 0.1226(9) 0.3298(6) 0.042(4) Uani 0.3 1 d . U P . .
O21A O 0.6741(11) -0.0263(10) 0.3395(9) 0.062(4) Uani 0.4 1 d . U P . .
O21B O 0.6259(11) -0.0245(6) 0.3177(5) 0.076(3) Uani 0.6 1 d . U P . .
O22 O 0.8223(17) 0.0393(12) 0.2116(10) 0.094(6) Uani 0.4 1 d . U P . .
O22B O 0.7798(11) -0.0219(9) 0.2454(6) 0.044(4) Uani 0.3 1 d . U P . .
O22C O 0.8705(12) 0.0426(10) 0.2310(7) 0.043(4) Uani 0.3 1 d . U P . .
O23A O 0.7872(13) 0.1948(9) 0.1864(6) 0.075(4) Uani 0.5 1 d . U P . .
O23B O 0.7244(12) 0.2155(9) 0.1899(6) 0.073(4) Uani 0.5 1 d . U P . .
O24A O 0.5884(14) 0.0934(11) 0.2082(8) 0.044(4) Uani 0.3 1 d . U P . .
O24B O 0.5912(11) 0.1543(11) 0.2031(7) 0.086(4) Uani 0.5 1 d . U P . .
O24C O 0.538(2) 0.1025(16) 0.2303(12) 0.051(7) Uani 0.2 1 d . U P . .
C61A C 0.6005(15) 0.0708(13) 0.8771(9) 0.067(5) Uani 0.5 1 d . U P A 1
H61A H 0.5616 0.0672 0.9145 0.080 Uiso 0.5 1 calc R U P A 1
H61B H 0.5572 0.0551 0.8502 0.080 Uiso 0.5 1 calc R U P A 1
C62A C 0.6907(17) 0.0179(11) 0.8955(8) 0.049(4) Uani 0.5 1 d . U P A 1
H62A H 0.7355 0.0347 0.9212 0.059 Uiso 0.5 1 calc R U P A 1
H62B H 0.6713 -0.0369 0.9200 0.059 Uiso 0.5 1 calc R U P A 1
C63A C 0.5633(14) 0.1984(13) 0.8461(8) 0.062(5) Uani 0.5 1 d . U P A 1
H63A H 0.5807 0.2536 0.8244 0.093 Uiso 0.5 1 calc R U P A 1
H63B H 0.5035 0.1878 0.8271 0.093 Uiso 0.5 1 calc R U P A 1
H63C H 0.5498 0.1878 0.8899 0.093 Uiso 0.5 1 calc R U P A 1
C64A C 0.8180(19) -0.0340(14) 0.8598(11) 0.087(6) Uani 0.5 1 d . U P A 1
H64A H 0.8564 -0.0346 0.8239 0.130 Uiso 0.5 1 calc R U P A 1
H64B H 0.8623 -0.0215 0.8875 0.130 Uiso 0.5 1 calc R U P A 1
H64C H 0.7898 -0.0859 0.8822 0.130 Uiso 0.5 1 calc R U P A 1
O17B O 0.6341(17) 0.1551(12) 0.8422(9) 0.071(6) Uani 0.4 1 d . U P A 1
O18A O 0.7403(9) 0.0230(7) 0.8394(5) 0.053(3) Uani 0.5 1 d . U P A 1
C69A C 0.7523(12) 0.0843(11) 0.6725(7) 0.053(4) Uani 0.6 1 d . U P A 1
H69A H 0.7220 0.0787 0.6360 0.063 Uiso 0.6 1 calc R U P A 1
H69B H 0.7673 0.0311 0.7042 0.063 Uiso 0.6 1 calc R U P A 1
C70A C 0.8490(9) 0.1311(8) 0.6532(5) 0.034(3) Uiso 0.6 1 d . . P A 1
H70A H 0.8960 0.1061 0.6328 0.040 Uiso 0.6 1 calc R U P A 1
H70B H 0.8337 0.1858 0.6240 0.040 Uiso 0.6 1 calc R U P A 1
C71A C 0.6106(17) 0.1738(14) 0.6622(10) 0.125(7) Uani 0.6 1 d . U P A 1
H71A H 0.5712 0.1985 0.6858 0.187 Uiso 0.6 1 calc R U P A 1
H71B H 0.6404 0.2146 0.6259 0.187 Uiso 0.6 1 calc R U P A 1
H71C H 0.5671 0.1419 0.6485 0.187 Uiso 0.6 1 calc R U P A 1
C61B C 0.6412(17) 0.0342(12) 0.8779(9) 0.055(5) Uani 0.5 1 d . U P A 2
H61C H 0.6021 0.0146 0.8515 0.067 Uiso 0.5 1 calc R U P A 2
H61D H 0.6045 0.0219 0.9175 0.067 Uiso 0.5 1 calc R U P A 2
C62B C 0.7418(16) -0.0078(12) 0.8910(9) 0.071(5) Uani 0.5 1 d . U P A 2
H62C H 0.7777 0.0052 0.9224 0.085 Uiso 0.5 1 calc R U P A 2
H62D H 0.7333 -0.0654 0.9075 0.085 Uiso 0.5 1 calc R U P A 2
C63B C 0.5685(18) 0.1504(15) 0.8595(11) 0.080(7) Uani 0.5 1 d . U P A 2
H63D H 0.5706 0.2079 0.8394 0.121 Uiso 0.5 1 calc R U P A 2
H63E H 0.5105 0.1321 0.8442 0.121 Uiso 0.5 1 calc R U P A 2
H63F H 0.5631 0.1346 0.9045 0.121 Uiso 0.5 1 calc R U P A 2
O17A O 0.6491(10) 0.1197(9) 0.8466(6) 0.076(4) Uani 0.6 1 d . U P A 2
C64B C 0.8839(16) -0.0247(12) 0.8425(10) 0.083(6) Uani 0.5 1 d . U P A 2
H64D H 0.9211 -0.0071 0.8033 0.125 Uiso 0.5 1 calc R U P A 2
H64E H 0.9237 -0.0166 0.8743 0.125 Uiso 0.5 1 calc R U P A 2
H64F H 0.8700 -0.0807 0.8558 0.125 Uiso 0.5 1 calc R U P A 2
O18B O 0.7975(11) 0.0167(8) 0.8345(6) 0.060(3) Uani 0.5 1 d . U P A 2
C69B C 0.741(2) 0.136(2) 0.6478(15) 0.108(10) Uani 0.4 1 d . U P A 2
H69C H 0.7066 0.1165 0.6194 0.130 Uiso 0.4 1 calc R U P A 2
H69D H 0.7583 0.1914 0.6246 0.130 Uiso 0.4 1 calc R U P A 2
C70B C 0.823(3) 0.0916(16) 0.6719(13) 0.089(9) Uani 0.4 1 d . . P A 2
H70C H 0.8626 0.0849 0.6382 0.107 Uiso 0.4 1 calc R U P A 2
H70D H 0.8026 0.0389 0.7010 0.107 Uiso 0.4 1 calc R U P A 2
C71B C 0.584(2) 0.124(2) 0.6922(15) 0.107(9) Uani 0.4 1 d . U P A 2
H71D H 0.5507 0.1191 0.7313 0.161 Uiso 0.4 1 calc R U P A 2
H71E H 0.5587 0.1727 0.6588 0.161 Uiso 0.4 1 calc R U P A 2
H71F H 0.5692 0.0789 0.6823 0.161 Uiso 0.4 1 calc R U P A 2

loop_
_atom_site_aniso_label
_atom_site_aniso_U_11
_atom_site_aniso_U_22
_atom_site_aniso_U_33
_atom_site_aniso_U_23
_atom_site_aniso_U_13
_atom_site_aniso_U_12
C1 0.024(3) 0.020(3) 0.019(3) -0.006(2) -0.002(2) 0.002(2)
C2 0.019(3) 0.032(3) 0.017(3) -0.004(2) -0.002(2) 0.004(3)
C3 0.022(3) 0.028(3) 0.022(3) -0.006(2) -0.006(2) -0.003(3)
C4 0.022(3) 0.028(3) 0.023(3) -0.012(2) -0.007(2) 0.000(3)
C5 0.019(3) 0.027(3) 0.015(2) -0.008(2) -0.001(2) -0.005(2)
C6 0.022(3) 0.023(3) 0.014(2) -0.005(2) 0.000(2) 0.000(2)
C7 0.027(3) 0.025(3) 0.019(3) -0.008(2) 0.002(2) -0.008(3)
C8 0.037(3) 0.024(3) 0.016(3) -0.005(2) 0.003(2) -0.008(3)
C9 0.039(3) 0.031(3) 0.019(3) -0.010(2) -0.002(2) -0.008(3)
C10 0.065(5) 0.025(3) 0.023(3) -0.011(3) -0.004(3) -0.008(3)
C11 0.054(4) 0.014(3) 0.024(3) -0.008(2) -0.005(3) 0.004(3)
C12 0.045(4) 0.023(3) 0.021(3) -0.007(2) -0.002(2) 0.005(3)
C13 0.028(3) 0.020(3) 0.014(2) -0.002(2) -0.001(2) 0.002(2)
C14 0.026(3) 0.026(3) 0.028(3) -0.018(2) -0.003(2) 0.004(3)
C15 0.027(3) 0.028(3) 0.020(3) -0.015(2) -0.001(2) 0.002(3)
C16 0.034(3) 0.032(4) 0.024(3) -0.016(3) -0.003(2) 0.004(3)
C17 0.043(4) 0.027(3) 0.028(3) -0.015(3) 0.000(3) 0.005(3)
C18 0.056(4) 0.030(4) 0.030(3) -0.013(3) -0.005(3) -0.005(3)
C19 0.032(3) 0.033(4) 0.031(3) -0.014(3) -0.008(2) -0.001(3)
C20 0.035(3) 0.022(3) 0.016(3) -0.009(2) -0.006(2) 0.000(3)
C21 0.028(3) 0.034(4) 0.023(3) -0.005(2) -0.001(2) 0.001(3)
C22 0.018(3) 0.041(4) 0.038(3) -0.007(3) 0.000(2) 0.005(3)
C23 0.023(3) 0.046(4) 0.043(4) -0.013(3) -0.008(3) -0.005(3)
C24 0.022(3) 0.035(4) 0.037(3) -0.016(3) 0.000(2) -0.001(3)
C25 0.027(3) 0.041(4) 0.022(3) -0.020(3) 0.005(2) -0.009(3)
C26 0.023(3) 0.037(4) 0.022(3) -0.013(3) -0.001(2) 0.002(3)
C27 0.032(3) 0.045(4) 0.038(3) -0.025(3) -0.001(3) 0.002(3)
C28 0.025(3) 0.053(5) 0.059(4) -0.033(4) -0.002(3) -0.002(3)
C29 0.025(3) 0.075(5) 0.056(4) -0.043(4) 0.002(3) -0.008(3)
C30 0.027(3) 0.052(4) 0.038(3) -0.032(3) 0.009(3) -0.015(3)
C31 0.023(3) 0.017(3) 0.012(2) -0.002(2) -0.003(2) 0.001(2)
C32 0.019(3) 0.027(3) 0.012(2) -0.008(2) 0.002(2) -0.008(2)
C33 0.019(3) 0.020(3) 0.018(3) -0.008(2) 0.000(2) 0.000(2)
C34 0.019(3) 0.029(3) 0.018(3) -0.009(2) 0.001(2) -0.001(2)
C35 0.024(3) 0.020(3) 0.021(3) -0.007(2) -0.002(2) 0.000(2)
C36 0.020(3) 0.022(3) 0.018(3) -0.004(2) -0.002(2) -0.001(2)
C37 0.026(3) 0.019(3) 0.014(2) -0.005(2) -0.003(2) 0.001(2)
C38 0.025(3) 0.018(3) 0.029(3) -0.005(2) -0.008(2) 0.001(3)
C39 0.037(3) 0.018(3) 0.031(3) -0.008(2) -0.007(2) 0.000(3)
C40 0.034(3) 0.020(3) 0.024(3) -0.010(2) -0.005(2) 0.005(3)
C41 0.030(3) 0.019(3) 0.019(3) -0.002(2) -0.005(2) 0.005(2)
C42 0.023(3) 0.017(3) 0.012(2) -0.003(2) -0.001(2) 0.002(2)
C43 0.018(3) 0.022(3) 0.017(2) -0.006(2) -0.001(2) 0.002(2)
C44 0.019(3) 0.023(3) 0.016(2) -0.006(2) -0.005(2) -0.002(2)
C45 0.027(3) 0.023(3) 0.013(2) -0.007(2) -0.002(2) -0.004(2)
C46 0.026(3) 0.029(4) 0.027(3) -0.008(3) -0.004(2) -0.008(3)
C47 0.041(4) 0.017(3) 0.024(3) -0.003(2) -0.002(2) -0.009(3)
C48 0.040(3) 0.019(3) 0.024(3) -0.008(2) -0.001(2) -0.001(3)
C49 0.030(3) 0.019(3) 0.024(3) -0.008(2) 0.000(2) 0.001(3)
C50 0.026(3) 0.019(3) 0.017(2) -0.009(2) 0.001(2) -0.003(2)
C51 0.014(3) 0.028(3) 0.016(2) -0.005(2) -0.003(2) 0.000(2)
C52 0.023(3) 0.031(3) 0.025(3) -0.006(2) -0.007(2) 0.004(3)
C53 0.013(3) 0.035(4) 0.031(3) -0.006(3) -0.003(2) -0.001(3)
C54 0.012(3) 0.046(4) 0.035(3) -0.003(3) -0.006(2) -0.010(3)
C55 0.019(3) 0.027(3) 0.023(3) -0.004(2) -0.006(2) -0.006(3)
C56 0.015(3) 0.029(3) 0.015(2) -0.004(2) -0.003(2) -0.001(2)
C57 0.028(3) 0.027(3) 0.029(3) -0.012(2) -0.004(2) -0.006(3)
C58 0.017(3) 0.035(4) 0.034(3) -0.015(3) -0.001(2) -0.006(3)
C59 0.016(3) 0.038(4) 0.034(3) -0.018(3) -0.006(2) 0.000(3)
C60 0.030(3) 0.023(3) 0.023(3) -0.006(2) 0.001(2) -0.003(3)
C65 0.101(7) 0.043(5) 0.059(5) -0.021(4) -0.007(4) -0.005(5)
C66 0.077(5) 0.048(5) 0.042(4) -0.027(4) 0.000(4) -0.001(4)
C67 0.089(6) 0.080(6) 0.038(4) 0.004(4) -0.020(4) 0.008(5)
C68 0.051(4) 0.065(5) 0.029(3) -0.009(3) -0.006(3) 0.006(4)
C72 0.082(7) 0.165(11) 0.087(7) -0.064(7) 0.046(6) -0.038(7)
C73 0.076(5) 0.051(5) 0.051(4) -0.017(4) 0.008(4) -0.009(4)
C74 0.065(5) 0.046(5) 0.035(4) -0.004(3) -0.005(3) -0.005(4)
C75 0.087(6) 0.087(6) 0.041(4) -0.025(4) 0.012(4) 0.007(5)
C76 0.056(4) 0.063(5) 0.025(3) -0.008(3) 0.003(3) -0.007(4)
C77 0.133(9) 0.122(9) 0.024(4) -0.017(5) -0.017(5) -0.055(8)
C78 0.110(8) 0.095(8) 0.079(7) -0.050(6) -0.008(6) -0.024(7)
C79 0.069(6) 0.096(7) 0.056(5) -0.003(5) -0.009(4) -0.015(6)
C80 0.150(11) 0.100(9) 0.086(7) -0.056(7) -0.004(7) 0.010(8)
C81 0.069(5) 0.045(4) 0.020(3) -0.004(3) -0.008(3) 0.006(4)
C82 0.071(5) 0.045(4) 0.020(3) -0.002(3) 0.001(3) -0.004(4)
C83 0.066(5) 0.097(7) 0.059(5) -0.007(5) -0.021(4) -0.039(5)
C84 0.062(5) 0.107(7) 0.037(4) -0.016(4) 0.003(3) -0.038(5)
C85 0.070(5) 0.077(6) 0.031(4) -0.016(4) 0.005(3) -0.010(4)
C86 0.055(4) 0.066(5) 0.030(3) -0.024(3) 0.002(3) -0.005(4)
C87 0.074(6) 0.133(9) 0.065(5) -0.041(6) 0.007(5) -0.055(6)
C88 0.056(5) 0.122(8) 0.046(4) -0.036(5) 0.000(4) -0.035(5)
C89 0.062(4) 0.045(4) 0.022(3) -0.003(3) 0.000(3) -0.011(4)
C90 0.067(5) 0.049(4) 0.028(3) -0.019(3) -0.005(3) -0.014(4)
C91 0.061(5) 0.088(6) 0.038(4) -0.020(4) 0.010(3) 0.000(5)
C92 0.068(5) 0.060(6) 0.077(6) -0.024(5) -0.005(4) 0.007(5)
C93 0.111(7) 0.057(5) 0.067(5) -0.031(4) -0.018(5) 0.011(5)
C94 0.093(6) 0.066(6) 0.039(4) -0.025(4) -0.011(4) 0.004(5)
C95 0.101(7) 0.060(6) 0.059(5) -0.018(4) -0.024(5) 0.013(5)
C96 0.105(7) 0.068(6) 0.039(4) -0.022(4) -0.026(4) 0.003(5)
C97 0.107(7) 0.081(6) 0.074(6) -0.038(5) -0.002(5) -0.024(6)
C98 0.076(5) 0.063(5) 0.034(3) -0.020(3) 0.003(3) -0.002(4)
C99 0.067(5) 0.068(5) 0.053(4) -0.032(4) 0.004(3) -0.004(4)
C100 0.068(5) 0.101(6) 0.057(4) -0.036(4) -0.004(4) 0.013(5)
C101 0.073(10) 0.100(10) 0.069(9) -0.043(8) 0.009(7) 0.000(8)
C102 0.075(7) 0.054(6) 0.064(6) -0.026(5) -0.015(5) -0.005(5)
C103 0.090(8) 0.077(8) 0.067(7) -0.037(6) 0.033(6) -0.021(6)
C104 0.118(9) 0.099(8) 0.104(8) -0.060(7) 0.005(7) -0.002(7)
C105 0.073(7) 0.075(7) 0.067(6) -0.003(6) -0.023(6) 0.010(6)
C107 0.109(11) 0.094(11) 0.108(11) -0.048(8) -0.002(8) -0.013(9)
C106 0.060(10) 0.055(10) 0.048(9) -0.025(8) -0.009(7) -0.010(8)
C108 0.091(10) 0.109(10) 0.074(9) -0.051(8) -0.003(7) -0.018(8)
C109 0.11(2) 0.10(2) 0.10(2) -0.035(12) 0.001(10) -0.005(10)
C110 0.046(9) 0.045(9) 0.031(8) -0.010(7) 0.011(7) 0.004(7)
C111 0.073(11) 0.065(11) 0.070(11) -0.033(8) -0.004(8) 0.010(8)
C112 0.081(10) 0.074(10) 0.062(9) -0.035(8) 0.004(7) 0.017(8)
C113 0.078(10) 0.083(11) 0.078(10) -0.021(8) -0.004(8) -0.020(9)
C114 0.100(11) 0.094(11) 0.090(10) -0.040(8) -0.028(8) -0.013(9)
C115 0.084(12) 0.082(12) 0.076(12) -0.029(9) 0.005(9) 0.003(9)
C116 0.071(14) 0.069(14) 0.075(14) -0.037(10) -0.008(9) -0.002(9)
C117 0.064(13) 0.065(14) 0.066(13) -0.018(9) -0.004(9) -0.012(9)
C118 0.083(11) 0.068(11) 0.056(10) -0.023(8) 0.031(8) 0.008(8)
C119 0.094(14) 0.093(13) 0.091(13) -0.040(10) 0.001(9) 0.012(9)
C120 0.072(10) 0.076(10) 0.060(9) -0.014(8) -0.006(8) 0.016(8)
Na1 0.0581(16) 0.0445(15) 0.0193(11) -0.0049(10) -0.0054(10) -0.0118(12)
Na2 0.0643(16) 0.0446(15) 0.0194(11) -0.0092(10) 0.0006(11) -0.0054(13)
Na3 0.0518(14) 0.0367(14) 0.0142(10) -0.0070(9) 0.0029(9) -0.0112(11)
Na4 0.0690(17) 0.0496(16) 0.0182(11) -0.0101(11) -0.0001(11) -0.0005(13)
O1 0.071(3) 0.054(3) 0.030(2) -0.013(2) 0.004(2) -0.009(3)
O2 0.051(3) 0.046(3) 0.030(2) -0.002(2) -0.004(2) -0.007(2)
O3 0.065(3) 0.093(4) 0.039(3) -0.019(3) -0.014(2) -0.001(3)
O4 0.120(5) 0.060(4) 0.041(3) -0.023(3) -0.020(3) 0.002(4)
O5 0.058(3) 0.065(3) 0.026(2) -0.003(2) -0.009(2) -0.021(3)
O6 0.057(3) 0.058(3) 0.032(2) -0.006(2) 0.002(2) -0.023(3)
O7 0.091(4) 0.045(3) 0.035(2) -0.012(2) -0.014(2) 0.002(3)
O8 0.079(3) 0.060(3) 0.026(2) -0.018(2) -0.010(2) 0.002(3)
O9 0.051(3) 0.079(4) 0.033(2) -0.020(2) -0.001(2) -0.018(3)
O10 0.053(3) 0.060(3) 0.028(2) -0.020(2) 0.004(2) -0.014(2)
O11 0.064(3) 0.053(3) 0.023(2) -0.005(2) 0.006(2) 0.000(2)
O12 0.052(3) 0.047(3) 0.042(3) -0.014(2) -0.002(2) -0.002(2)
O13 0.080(4) 0.047(3) 0.039(3) -0.008(2) -0.004(2) 0.003(3)
O14 0.063(3) 0.053(3) 0.031(2) -0.016(2) -0.001(2) -0.003(2)
O15 0.063(4) 0.154(6) 0.037(3) -0.046(3) 0.002(3) -0.023(4)
O16 0.076(4) 0.110(5) 0.038(3) -0.041(3) -0.002(3) 0.009(3)
O19A 0.074(8) 0.048(8) 0.026(5) -0.015(6) -0.004(5) -0.003(7)
O19B 0.047(8) 0.046(10) 0.017(6) -0.013(7) -0.001(5) -0.010(8)
O20A 0.062(4) 0.071(5) 0.048(4) -0.032(3) 0.000(3) -0.002(4)
O20B 0.047(7) 0.048(7) 0.023(6) -0.004(5) -0.001(5) -0.010(6)
O21A 0.052(7) 0.051(8) 0.078(8) -0.019(7) -0.006(6) 0.001(6)
O21B 0.110(8) 0.058(6) 0.055(5) -0.014(4) -0.023(5) -0.011(6)
O22 0.117(10) 0.093(9) 0.088(9) -0.052(8) 0.017(8) -0.013(8)
O22B 0.051(7) 0.048(7) 0.036(6) -0.021(6) 0.008(6) -0.001(6)
O22C 0.041(7) 0.062(8) 0.038(7) -0.032(6) -0.009(6) 0.003(6)
O23A 0.086(7) 0.072(7) 0.052(6) -0.006(5) 0.010(6) -0.011(7)
O23B 0.075(7) 0.068(7) 0.059(6) -0.005(5) -0.012(6) -0.012(7)
O24A 0.045(8) 0.042(8) 0.037(7) -0.008(6) -0.011(6) 0.004(7)
O24B 0.082(7) 0.104(8) 0.066(7) -0.028(6) -0.012(6) 0.000(7)
O24C 0.056(10) 0.056(11) 0.044(10) -0.021(8) -0.007(8) 0.001(8)
C61A 0.063(7) 0.067(7) 0.063(7) -0.018(5) 0.010(5) -0.007(5)
C62A 0.048(6) 0.046(6) 0.047(6) -0.012(5) 0.003(5) -0.008(5)
C63A 0.049(8) 0.087(10) 0.049(8) -0.027(8) 0.003(6) 0.009(8)
C64A 0.099(11) 0.066(10) 0.091(11) -0.025(8) -0.004(9) -0.002(9)
O17B 0.072(8) 0.069(8) 0.073(7) -0.029(6) 0.025(5) 0.010(6)
O18A 0.059(5) 0.057(5) 0.035(4) -0.008(4) -0.002(4) -0.008(4)
C69A 0.062(6) 0.061(6) 0.044(5) -0.030(4) -0.006(5) -0.009(5)
C71A 0.136(12) 0.137(12) 0.095(10) -0.033(9) -0.051(9) -0.025(10)
C61B 0.051(7) 0.054(7) 0.052(6) -0.011(5) 0.007(5) -0.003(5)
C62B 0.071(7) 0.066(7) 0.065(7) -0.014(5) 0.006(5) -0.005(5)
C63B 0.064(10) 0.084(11) 0.086(11) -0.026(9) 0.015(8) 0.004(9)
O17A 0.073(6) 0.077(6) 0.063(5) -0.012(5) 0.028(4) -0.008(5)
C64B 0.095(10) 0.070(10) 0.080(10) -0.023(8) -0.006(8) -0.007(9)
O18B 0.068(6) 0.058(6) 0.046(5) -0.012(4) 0.003(5) 0.012(5)
C69B 0.115(11) 0.109(11) 0.105(11) -0.048(7) 0.001(6) -0.001(6)
C70B 0.16(3) 0.047(16) 0.079(18) -0.045(14) -0.01(2) 0.01(2)
C71B 0.102(13) 0.121(14) 0.100(13) -0.041(10) -0.010(10) -0.031(10)

loop_
_atom_type_symbol
_atom_type_description
_atom_type_scat_dispersion_real
_atom_type_scat_dispersion_imag
_atom_type_scat_source
C C 0.0033 0.0016 'International Tables Vol C Tables 4.2.6.8 and 6.1.1.4'
H H 0.0000 0.0000 'International Tables Vol C Tables 4.2.6.8 and 6.1.1.4'
Na Na 0.0362 0.0249 'International Tables Vol C Tables 4.2.6.8 and 6.1.1.4'
O O 0.0106 0.0060 'International Tables Vol C Tables 4.2.6.8 and 6.1.1.4'

loop_
_exptl_crystal_face_index_h
_exptl_crystal_face_index_k
_exptl_crystal_face_index_l
_exptl_crystal_face_perp_dist
1.00 2.00 0.00 0.0760
-1.00 -2.00 0.00 0.0400
-1.00 0.00 -3.00 0.1200
1.00 0.00 3.00 0.1340
-3.00 3.00 -1.00 0.0320
3.00 -3.00 1.00 0.0410
1.00 3.00 -2.00 0.0810
4.00 3.00 5.00 0.1200

loop_
_geom_angle_atom_site_label_1
_geom_angle_atom_site_label_2
_geom_angle_atom_site_label_3
_geom_angle
C6 C1 C13 104.9(4)
C6 C1 C2 119.3(5)
C13 C1 C2 135.4(5)
C21 C2 C1 124.5(5)
C21 C2 C3 117.5(5)
C1 C2 C3 118.0(5)
C24 C3 C4 123.2(5)
C24 C3 C2 117.1(5)
C4 C3 C2 119.7(4)
C5 C4 C3 119.0(5)
C5 C4 C20 104.9(5)
C3 C4 C20 135.3(5)
C4 C5 C14 114.5(5)
C4 C5 C6 121.6(5)
C14 C5 C6 122.7(5)
C5 C6 C7 121.9(5)
C5 C6 C1 122.0(5)
C7 C6 C1 115.0(5)
C6 C7 C8 104.4(5)
C6 C7 C25 118.6(5)
C8 C7 C25 136.1(5)
C9 C8 C7 133.8(5)
C9 C8 C13 118.3(5)
C7 C8 C13 107.9(4)
C10 C9 C8 121.5(6)
C9 C10 C11 120.8(5)
C12 C11 C10 120.8(5)
C11 C12 C13 120.4(6)
C12 C13 C1 134.0(5)
C12 C13 C8 118.2(5)
C1 C13 C8 107.8(5)
C5 C14 C15 105.2(5)
C5 C14 C26 118.2(5)
C15 C14 C26 135.7(5)
C16 C15 C14 133.9(5)
C16 C15 C20 118.1(5)
C14 C15 C20 107.9(5)
C17 C16 C15 121.6(5)
C16 C17 C18 120.5(6)
C19 C18 C17 120.0(6)
C18 C19 C20 122.0(6)
C19 C20 C4 134.5(5)
C19 C20 C15 117.8(5)
C4 C20 C15 107.5(4)
C22 C21 C2 123.3(6)
C21 C22 C23 119.2(6)
C24 C23 C22 120.2(5)
C23 C24 C3 122.6(6)
C30 C25 C7 123.7(5)
C30 C25 C26 117.1(5)
C7 C25 C26 119.2(5)
C27 C26 C14 123.0(5)
C27 C26 C25 117.6(5)
C14 C26 C25 119.3(5)
C28 C27 C26 123.1(6)
C27 C28 C29 120.0(6)
C28 C29 C30 119.7(6)
C25 C30 C29 122.5(6)
C36 C31 C32 121.1(5)
C36 C31 C43 114.6(5)
C32 C31 C43 122.7(5)
C33 C32 C31 122.5(4)
C33 C32 C44 115.3(5)
C31 C32 C44 121.1(5)
C32 C33 C34 119.1(5)
C32 C33 C50 104.7(4)
C34 C33 C50 135.8(5)
C60 C34 C33 124.3(5)
C60 C34 C35 117.2(5)
C33 C34 C35 118.4(5)
C57 C35 C36 123.2(5)
C57 C35 C34 117.2(5)
C36 C35 C34 119.6(4)
C31 C36 C35 118.7(5)
C31 C36 C37 104.4(4)
C35 C36 C37 136.0(5)
C38 C37 C36 133.0(5)
C38 C37 C42 118.8(5)
C36 C37 C42 108.0(4)
C39 C38 C37 121.1(5)
C38 C39 C40 120.3(5)
C41 C40 C39 120.5(5)
C40 C41 C42 121.8(5)
C41 C42 C43 134.5(5)
C41 C42 C37 117.5(5)
C43 C42 C37 107.6(4)
C31 C43 C42 105.3(4)
C31 C43 C51 118.2(5)
C42 C43 C51 135.7(5)
C32 C44 C45 103.6(4)
C32 C44 C56 118.5(5)
C45 C44 C56 137.0(5)
C46 C45 C44 133.1(5)
C46 C45 C50 117.8(5)
C44 C45 C50 108.9(4)
C47 C46 C45 121.0(5)
C46 C47 C48 120.8(5)
C49 C48 C47 120.9(5)
C48 C49 C50 120.2(5)
C49 C50 C33 133.0(5)
C49 C50 C45 119.3(5)
C33 C50 C45 107.5(4)
C52 C51 C43 122.5(5)
C52 C51 C56 118.6(5)
C43 C51 C56 118.8(4)
C53 C52 C51 123.3(6)
C52 C53 C54 118.3(5)
C53 C54 C55 120.7(5)
C54 C55 C56 122.7(5)
C55 C56 C44 123.2(5)
C55 C56 C51 116.4(5)
C44 C56 C51 120.3(4)
C58 C57 C35 122.9(5)
C57 C58 C59 119.4(5)
C60 C59 C58 119.5(5)
C59 C60 C34 123.7(5)
O13 C65 C66 109.7(6)
O14 C66 C65 105.9(6)
O14 C66 Na3 50.2(3)
C65 C66 Na3 81.0(4)
O1 C73 C74 108.5(6)
O2 C74 C73 108.1(6)
O2 C74 Na1 48.6(3)
C73 C74 Na1 81.0(4)
O3 C77 C78 111.7(7)
O4 C78 C77 110.8(8)
O5 C81 C82 108.5(5)
O6 C82 C81 108.9(5)
O9 C85 C86 111.0(6)
O10 C86 C85 109.3(5)
O11 C89 C90 109.2(5)
O12 C90 C89 108.8(5)
O7 C93 C94 109.4(7)
O8 C94 C93 109.7(6)
O8 C94 Na2 48.6(3)
C93 C94 Na2 80.6(4)
C117 C103 C110 115(2)
O1 Na1 O6 98.77(19)
O1 Na1 O4 156.2(2)
O6 Na1 O4 98.8(2)
O1 Na1 O2 72.02(18)
O6 Na1 O2 158.70(18)
O4 Na1 O2 96.0(2)
O1 Na1 O3 91.9(2)
O6 Na1 O3 95.40(19)
O4 Na1 O3 70.6(2)
O2 Na1 O3 103.90(19)
O1 Na1 O5 102.02(19)
O6 Na1 O5 71.96(16)
O4 Na1 O5 98.5(2)
O2 Na1 O5 90.84(17)
O3 Na1 O5 162.3(2)
O1 Na1 C74 50.52(18)
O6 Na1 C74 149.3(2)
O4 Na1 C74 110.9(2)
O3 Na1 C74 87.6(2)
O5 Na1 C74 109.61(19)
O10 Na2 O7 97.56(18)
O10 Na2 O12 106.87(18)
O7 Na2 O12 149.16(18)
O10 Na2 O9 71.82(16)
O7 Na2 O9 107.7(2)
O12 Na2 O9 97.73(19)
O10 Na2 O11 88.38(17)
O7 Na2 O11 90.75(19)
O12 Na2 O11 71.80(17)
O9 Na2 O11 154.21(19)
O10 Na2 O8 157.79(19)
O7 Na2 O8 70.72(18)
O12 Na2 O8 91.12(18)
O9 Na2 O8 93.34(18)
O11 Na2 O8 110.01(18)
O10 Na2 C94 146.6(2)
O7 Na2 C94 49.08(19)
O12 Na2 C94 105.4(2)
O9 Na2 C94 112.1(2)
O11 Na2 C94 93.6(2)
O15 Na3 O16 74.2(2)
O13 Na3 O16 110.4(2)
O18A Na3 O16 99.3(4)
O17A Na3 O14 100.9(4)
O15 Na3 O14 159.9(2)
O13 Na3 O14 71.62(18)
O18A Na3 O14 106.2(3)
O16 Na3 O14 89.15(19)
O17A Na3 O18B 73.9(5)
O15 Na3 O18B 93.5(4)
O13 Na3 O18B 160.5(3)
O16 Na3 O18B 83.4(4)
O14 Na3 O18B 95.7(4)
O15 Na3 O17B 101.7(5)
O13 Na3 O17B 78.2(5)
O18A Na3 O17B 72.4(6)
O16 Na3 O17B 171.0(5)
O14 Na3 O17B 96.4(5)
O17A Na3 C66 83.9(4)
O15 Na3 C66 154.6(3)
O13 Na3 C66 51.23(19)
O18A Na3 C66 114.0(3)
O16 Na3 C66 112.6(2)
O18B Na3 C66 111.4(4)
O17B Na3 C66 74.6(5)
O17A Na3 C70B 132.6(9)
O15 Na3 C70B 44.2(7)
O13 Na3 C70B 119.4(6)
O14 Na3 C70B 120.4(8)
O18B Na3 C70B 79.6(6)
C66 Na3 C70B 143.0(8)
O13 Na3 C69A 119.3(4)
O18A Na3 C69A 82.8(4)
O16 Na3 C69A 49.2(3)
O14 Na3 C69A 138.4(3)
O17B Na3 C69A 124.7(6)
C66 Na3 C69A 158.8(3)
O17A Na3 C69B 122.8(7)
O13 Na3 C69B 102.3(7)
O16 Na3 C69B 51.3(6)
O14 Na3 C69B 136.3(6)
O18B Na3 C69B 97.1(8)
C66 Na3 C69B 146.1(7)
O22 Na4 O23A 73.7(7)
O22 Na4 O19A 84.3(8)
O23A Na4 O19A 89.4(6)
O22 Na4 O20A 159.9(6)
O23A Na4 O20A 106.7(4)
O19A Na4 O20A 75.6(6)
O22 Na4 O21A 96.2(7)
O23A Na4 O21A 169.6(6)
O19A Na4 O21A 92.0(6)
O20A Na4 O21A 83.7(5)
O22 Na4 O23B 93.0(7)
O23A Na4 O23B 23.4(4)
O19A Na4 O23B 104.6(6)
O20A Na4 O23B 93.0(5)
O21A Na4 O23B 161.7(6)
O22 Na4 O24A 90.2(8)
O23A Na4 O24A 89.3(6)
O19A Na4 O24A 174.6(8)
O20A Na4 O24A 109.8(5)
O21A Na4 O24A 88.2(6)
O23B Na4 O24A 76.0(6)
O22 Na4 O24B 105.1(7)
O23A Na4 O24B 72.7(6)
O19A Na4 O24B 156.0(6)
O20A Na4 O24B 93.9(4)
O21A Na4 O24B 108.5(6)
O23B Na4 O24B 53.7(5)
O22 Na4 O20B 167.6(6)
O23A Na4 O20B 116.1(5)
O19A Na4 O20B 102.6(7)
O21A Na4 O20B 73.6(5)
O23B Na4 O20B 95.1(6)
O24A Na4 O20B 82.7(6)
O24B Na4 O20B 72.6(5)
O23A Na4 O22C 73.4(6)
O19A Na4 O22C 64.6(7)
O20A Na4 O22C 140.2(4)
O21A Na4 O22C 97.9(6)
O23B Na4 O22C 96.1(6)
O24A Na4 O22C 110.0(6)
O24B Na4 O22C 122.4(5)
O20B Na4 O22C 164.8(5)
O23A Na4 O22B 103.6(5)
O19A Na4 O22B 90.9(6)
O20A Na4 O22B 146.5(4)
O21A Na4 O22B 66.0(5)
O23B Na4 O22B 120.2(6)
O24A Na4 O22B 84.2(6)
O24B Na4 O22B 108.5(5)
O20B Na4 O22B 137.8(5)
O22 Na4 O21B 95.7(6)
O23A Na4 O21B 155.8(5)
O19A Na4 O21B 111.6(5)
O20A Na4 O21B 90.7(3)
O23B Na4 O21B 143.4(5)
O24A Na4 O21B 68.6(5)
O24B Na4 O21B 89.7(5)
O20B Na4 O21B 72.3(5)
O22C Na4 O21B 104.0(5)
O22B Na4 O21B 65.6(5)
C75 O1 C73 112.2(6)
C75 O1 Na1 124.1(5)
C73 O1 Na1 114.4(4)
C76 O2 C74 112.9(5)
C76 O2 Na1 115.6(4)
C74 O2 Na1 104.5(4)
C79 O3 C77 114.6(7)
C79 O3 Na1 127.1(5)
C77 O3 Na1 110.6(6)
C78 O4 C80 113.6(8)
C78 O4 Na1 115.7(6)
C80 O4 Na1 123.5(5)
C81 O5 C83 110.8(5)
C81 O5 Na1 109.5(4)
C83 O5 Na1 120.2(4)
C84 O6 C82 112.5(5)
C84 O6 Na1 124.0(4)
C82 O6 Na1 111.5(4)
C95 O7 C93 112.5(6)
C95 O7 Na2 126.1(5)
C93 O7 Na2 114.9(5)
C94 O8 C96 113.8(5)
C94 O8 Na2 105.4(4)
C96 O8 Na2 117.4(4)
C87 O9 C85 111.3(6)
C87 O9 Na2 121.8(5)
C85 O9 Na2 109.7(4)
C86 O10 C88 112.6(5)
C86 O10 Na2 113.3(4)
C88 O10 Na2 125.3(4)
C89 O11 C91 112.8(5)
C89 O11 Na2 109.3(4)
C91 O11 Na2 122.4(4)
C92 O12 C90 113.1(6)
C92 O12 Na2 126.2(4)
C90 O12 Na2 111.6(4)
C65 O13 C67 112.5(6)
C65 O13 Na3 113.4(4)
C67 O13 Na3 126.7(5)
C68 O14 C66 112.2(5)
C68 O14 Na3 114.6(4)
C66 O14 Na3 102.3(4)
C71B O15 C69B 118(2)
C71A O15 C69A 119.5(13)
C71A O15 Na3 125.4(11)
C71B O15 Na3 128.1(14)
C69B O15 Na3 112.4(14)
C69A O15 Na3 107.4(6)
C70A O16 C72 104.9(7)
C72 O16 C70B 131.9(15)
C70A O16 Na3 111.4(6)
C72 O16 Na3 118.8(5)
C70B O16 Na3 99.2(14)
C100 O19A C98 111.6(15)
C100 O19A Na4 126.8(12)
C98 O19A Na4 113.1(13)
C98 O19B C100 106.2(17)
C98 O19B Na4 108.0(16)
C100 O19B Na4 106.5(13)
O20B O20A C97 172.6(11)
O20B O20A C99 62.4(9)
C97 O20A C99 110.2(7)
O20B O20A Na4 80.1(8)
C97 O20A Na4 106.1(6)
C99 O20A Na4 129.2(5)
O20A O20B C99 69.2(9)
O20A O20B C110 108.9(15)
C99 O20B C110 114.2(13)
O20A O20B Na4 71.4(8)
C99 O20B Na4 127.5(9)
C110 O20B Na4 110.5(12)
O21B O21A C109 114(5)
O21B O21A C102 78.5(18)
C109 O21A C102 52(4)
O21B O21A C103 65.2(15)
C109 O21A C103 95(4)
C102 O21A C103 114.5(13)
O21B O21A Na4 90.1(17)
C109 O21A Na4 151(4)
C102 O21A Na4 123.1(12)
C103 O21A Na4 110.0(11)
O21A O21B C117 140(3)
O21A O21B C102 65.9(16)
C117 O21B C102 135(2)
O21A O21B C103 82.9(16)
C117 O21B C103 57(2)
C102 O21B C103 117.2(11)
C117 O21B C109 129(3)
C103 O21B C109 81(3)
O21A O21B Na4 70.2(16)
C117 O21B Na4 114.1(19)
C102 O21B Na4 109.9(9)
C103 O21B Na4 108.1(8)
C109 O21B Na4 105(3)
O22C O22 C112 95(3)
O22C O22 O22B 106(3)
C112 O22 O22B 119(2)
O22C O22 C104 127(3)
C112 O22 C104 62.4(15)
O22B O22 C104 58.8(12)
O22C O22 C106 108(3)
C112 O22 C106 49.2(15)
O22B O22 C106 145(2)
C104 O22 C106 93.0(16)
O22C O22 Na4 89(2)
C112 O22 Na4 157(2)
O22B O22 Na4 81.7(12)
C104 O22 Na4 131.4(15)
C106 O22 Na4 108.2(15)
O22 O22B C104 67.7(13)
O22 O22B C111 171(2)
C104 O22B C111 105.3(17)
C104 O22B O22C 84.5(12)
C111 O22B O22C 160.7(18)
O22 O22B Na4 67.7(11)
C104 O22B Na4 126.9(12)
C111 O22B Na4 115.0(14)
O22C O22B Na4 68.6(8)
O22 O22C C101 167(3)
O22 O22C C112 52(2)
C101 O22C C112 115.7(17)
O22 O22C O22B 46(2)
C101 O22C O22B 143.6(17)
C112 O22C O22B 82.9(14)
O22 O22C Na4 72(2)
C101 O22C Na4 117.2(13)
C112 O22C Na4 120.0(13)
O22B O22C Na4 71.0(7)
O23B O23A C113 94(2)
O23B O23A C118 157(2)
C113 O23A C118 69(2)
O23B O23A C115 59.9(19)
C113 O23A C115 80(2)
C118 O23A C115 101(2)
O23B O23A C107 56.4(16)
C118 O23A C107 110(2)
C115 O23A C107 75.8(19)
O23B O23A Na4 80.2(13)
C113 O23A Na4 158.8(18)
C118 O23A Na4 120.8(16)
C115 O23A Na4 113.7(18)
C107 O23A Na4 124.0(15)
O23A O23B C119 150(3)
O23A O23B C115 77(2)
C119 O23B C115 82(3)
O23A O23B C107 84.6(19)
C119 O23B C107 74(3)
C115 O23B C107 91(2)
O23A O23B C105 129(2)
C119 O23B C105 47(2)
C115 O23B C105 56.0(18)
C107 O23B C105 112.5(18)
O23A O23B C113 47.6(16)
C119 O23B C113 105(3)
C115 O23B C113 71(2)
C105 O23B C113 120.2(14)
O23A O23B Na4 76.4(14)
C119 O23B Na4 134(2)
C115 O23B Na4 119(2)
C107 O23B Na4 138.3(15)
C105 O23B Na4 108.3(9)
C113 O23B Na4 120.9(16)
O24C O24A C108 76(2)
O24C O24A O24B 72(2)
C108 O24A O24B 80(2)
O24C O24A C114 121(3)
C108 O24A C114 65.2(19)
O24B O24A C114 135(2)
O24C O24A C120 73(2)
C114 O24A C120 102.6(19)
O24C O24A C116 54(3)
C108 O24A C116 87(2)
O24B O24A C116 127(2)
C114 O24A C116 80(2)
C120 O24A C116 117(2)
O24C O24A Na4 102(2)
C108 O24A Na4 157(2)
O24B O24A Na4 77.7(13)
C114 O24A Na4 130.3(17)
C120 O24A Na4 113.2(16)
C116 O24A Na4 110.6(16)
C120 O24B O24A 101(3)
C120 O24B O24C 94(2)
C120 O24B C108 51(2)
O24A O24B C108 49.9(15)
O24C O24B C108 56.1(16)
C120 O24B C105 67(2)
O24A O24B C105 130.1(18)
O24C O24B C105 160.8(18)
C108 O24B C105 106.1(15)
C120 O24B Na4 167(2)
O24A O24B Na4 75.4(13)
O24C O24B Na4 92.0(16)
C108 O24B Na4 125.0(18)
C105 O24B Na4 105.4(9)
O24A O24C O24B 61(2)
O24A O24C C108 59(2)
O24B O24C C108 71(2)
O24A O24C C116 94(3)
O24B O24C C116 155(3)
C108 O24C C116 98(3)
O24A O24C C120 74(2)
C116 O24C C120 141(3)
O24A O24C Na4 58.4(19)
O24B O24C Na4 61.6(14)
C108 O24C Na4 114(2)
C116 O24C Na4 106(2)
C120 O24C Na4 98.2(17)
C62A C61A O17B 108.5(16)
O18A C62A C61A 107.0(15)
C63A O17B C61A 106(2)
C63A O17B Na3 140.2(17)
C61A O17B Na3 108.4(13)
C64A O18A C62A 104.0(15)
C64A O18A Na3 122.5(13)
C62A O18A Na3 112.3(10)
O15 C69A C70A 107.7(11)
C70A C69A Na3 78.2(7)
O16 C70A C69A 106.0(9)
O17A C61B C62B 112.4(15)
C62B C61B Na3 79.8(9)
O18B C62B C61B 108.4(16)
C63B O17A C61B 106.6(16)
C63B O17A Na3 137.9(15)
C61B O17A Na3 112.0(11)
C64B O18B C62B 110.6(16)
C64B O18B Na3 127.9(13)
C62B O18B Na3 111.6(12)
C70B C69B O15 104(3)
C70B C69B Na3 76.5(17)
C69B C70B O16 112(2)
C69B C70B Na3 78.5(17)

loop_
_geom_bond_atom_site_label_1
_geom_bond_atom_site_label_2
_geom_bond_distance
C1 C6 1.395(7)
C1 C13 1.427(7)
C1 C2 1.444(7)
C2 C21 1.389(8)
C2 C3 1.464(8)
C3 C24 1.395(7)
C3 C4 1.436(8)
C4 C5 1.387(7)
C4 C20 1.438(8)
C5 C14 1.389(7)
C5 C6 1.391(7)
C6 C7 1.392(7)
C7 C8 1.439(8)
C7 C25 1.440(8)
C8 C9 1.387(8)
C8 C13 1.473(8)
C9 C10 1.372(8)
C10 C11 1.390(9)
C11 C12 1.376(8)
C12 C13 1.412(8)
C14 C15 1.426(8)
C14 C26 1.442(7)
C15 C16 1.393(8)
C15 C20 1.462(7)
C16 C17 1.372(8)
C17 C18 1.394(9)
C18 C19 1.363(9)
C19 C20 1.401(8)
C21 C22 1.366(8)
C22 C23 1.384(9)
C23 C24 1.374(8)
C25 C30 1.388(8)
C25 C26 1.470(8)
C26 C27 1.391(8)
C27 C28 1.362(8)
C28 C29 1.373(9)
C29 C30 1.395(9)
C31 C36 1.391(7)
C31 C32 1.396(7)
C31 C43 1.399(7)
C32 C33 1.379(7)
C32 C44 1.402(7)
C33 C34 1.434(7)
C33 C50 1.441(7)
C34 C60 1.396(8)
C34 C35 1.464(8)
C35 C57 1.396(7)
C35 C36 1.432(7)
C36 C37 1.444(7)
C37 C38 1.398(7)
C37 C42 1.468(7)
C38 C39 1.370(8)
C39 C40 1.388(8)
C40 C41 1.383(8)
C41 C42 1.383(7)
C42 C43 1.427(7)
C43 C51 1.445(7)
C44 C45 1.432(8)
C44 C56 1.433(7)
C45 C46 1.404(7)
C45 C50 1.451(7)
C46 C47 1.380(8)
C47 C48 1.384(8)
C48 C49 1.374(7)
C49 C50 1.409(8)
C51 C52 1.386(7)
C51 C56 1.455(8)
C52 C53 1.378(7)
C53 C54 1.380(9)
C54 C55 1.383(8)
C55 C56 1.398(7)
C57 C58 1.382(8)
C58 C59 1.395(8)
C59 C60 1.359(7)
C65 O13 1.407(9)
C65 C66 1.511(10)
C66 O14 1.421(8)
C66 Na3 3.011(7)
C67 O13 1.407(8)
C68 O14 1.412(8)
C72 O16 1.456(11)
C73 O1 1.418(8)
C73 C74 1.508(10)
C74 O2 1.419(9)
C74 Na1 3.036(7)
C75 O1 1.411(8)
C76 O2 1.402(8)
C77 O3 1.434(11)
C77 C78 1.471(14)
C78 O4 1.321(10)
C79 O3 1.410(11)
C80 O4 1.403(12)
C81 O5 1.421(7)
C81 C82 1.492(9)
C82 O6 1.421(8)
C83 O5 1.434(8)
C84 O6 1.400(8)
C85 O9 1.416(8)
C85 C86 1.484(10)
C86 O10 1.390(7)
C87 O9 1.394(8)
C88 O10 1.410(8)
C89 O11 1.420(8)
C89 C90 1.480(10)
C90 O12 1.419(8)
C91 O11 1.426(9)
C92 O12 1.409(9)
C93 O7 1.414(9)
C93 C94 1.476(11)
C94 O8 1.408(9)
C94 Na2 3.094(8)
C95 O7 1.411(9)
C96 O8 1.416(9)
C97 O20A 1.433(12)
C97 C98 1.553(13)
C97 Na4 3.023(10)
C98 O19B 1.38(3)
C98 O19A 1.49(2)
C99 O20B 1.370(17)
C99 O20A 1.445(11)
C100 O19A 1.37(2)
C100 O19B 1.59(3)
C100 C101 1.67(2)
C101 O22C 1.32(3)
C102 C109 1.03(7)
C102 O21A 1.29(2)
C102 O21B 1.382(17)
C102 C111 1.44(3)
C103 C117 1.32(4)
C103 C110 1.40(3)
C103 O21B 1.409(17)
C103 O21A 1.54(2)
C103 C109 1.90(7)
C104 O22B 1.33(2)
C104 C112 1.38(3)
C104 O22 1.44(2)
C105 C119 1.08(4)
C105 C115 1.27(3)
C105 C120 1.44(3)
C105 O23B 1.477(19)
C105 O24B 1.51(2)
C105 Na4 3.101(12)
C107 C113 0.96(3)
C107 O23B 1.23(3)
C107 C119 1.43(5)
C107 O23A 1.47(3)
C107 C115 1.71(4)
C106 C112 1.18(3)
C106 O22 1.55(3)
C106 C118 1.84(4)
C106 Na4 3.12(2)
C108 O24A 1.08(3)
C108 C120 1.09(3)
C108 O24C 1.22(3)
C108 C114 1.33(3)
C108 O24B 1.39(2)
C108 C116 1.96(5)
C109 O21A 0.97(7)
C109 O21B 1.50(7)
C110 O20B 1.39(2)
C111 O22B 1.35(3)
C112 O22 1.19(2)
C112 O22C 1.50(3)
C113 O23A 1.11(3)
C113 C118 1.37(4)
C113 O23B 1.50(3)
C113 C115 1.56(4)
C114 O24A 1.35(3)
C114 C116 1.97(5)
C115 O23B 1.17(3)
C115 O23A 1.31(4)
C115 C119 1.50(5)
C115 C118 2.00(5)
C115 Na4 3.05(3)
C116 O24C 1.38(5)
C116 C117 1.41(6)
C116 O24A 1.69(5)
C117 O21B 1.34(4)
C118 O23A 1.29(3)
C119 O23B 1.13(4)
C120 O24B 0.94(2)
C120 O24C 1.56(4)
C120 O24A 1.56(3)
Na1 O1 2.311(5)
Na1 O6 2.321(5)
Na1 O4 2.329(6)
Na1 O2 2.352(5)
Na1 O3 2.373(5)
Na1 O5 2.401(5)
Na2 O10 2.334(5)
Na2 O7 2.340(6)
Na2 O12 2.345(5)
Na2 O9 2.364(5)
Na2 O11 2.381(5)
Na2 O8 2.406(5)
Na3 O17A 2.247(12)
Na3 O15 2.287(5)
Na3 O13 2.314(5)
Na3 O18A 2.339(11)
Na3 O16 2.348(5)
Na3 O14 2.368(5)
Na3 O18B 2.390(14)
Na3 O17B 2.41(2)
Na3 C70B 3.05(2)
Na3 C69A 3.071(14)
Na3 C69B 3.08(3)
Na4 O22 2.267(19)
Na4 O23A 2.271(13)
Na4 O19A 2.28(2)
Na4 O20A 2.293(7)
Na4 O21A 2.294(17)
Na4 O23B 2.302(14)
Na4 O24A 2.311(17)
Na4 O24B 2.333(16)
Na4 O20B 2.383(15)
Na4 O22C 2.389(16)
Na4 O22B 2.425(15)
Na4 O21B 2.438(12)
O15 C71A 1.32(2)
O15 C71B 1.34(3)
O15 C69B 1.36(3)
O15 C69A 1.478(17)
O16 C70A 1.400(12)
O16 C70B 1.61(3)
O20A O20B 1.155(15)
O21A O21B 0.820(14)
O22 O22C 0.81(2)
O22 O22B 1.25(2)
O22B O22C 1.66(2)
O23A O23B 0.926(16)
O24A O24C 0.89(3)
O24A O24B 1.084(19)
O24B O24C 1.18(3)
C61A C62A 1.48(3)
C61A O17B 1.53(3)
C62A O18A 1.43(2)
C63A O17B 1.24(3)
C64A O18A 1.40(3)
C69A C70A 1.541(18)
C61B O17A 1.47(2)
C61B C62B 1.50(3)
C62B O18B 1.43(2)
C63B O17A 1.29(3)
C64B O18B 1.34(2)
C69B C70B 1.33(4)
